data_4506053
loop_
_publ_author_name
'Adalder, Tapas Kumar'
'Sankolli, Ravish'
'Dastidar, Parthasarathi'

_publ_section_title
;
 Homo- or Heterosynthon? A Crystallographic Study on a Series of New
 Cocrystals Derived from Pyrazinecarboxamide and Various Carboxylic Acids
 Equipped with Additional Hydrogen Bonding Sites
;
_journal_issue 5
_journal_name_full 'Crystal Growth &amp; Design'
_journal_page_first 2533
_journal_paper_doi 10.1021/cg300140w
_journal_volume 12
_journal_year 2012
_chemical_formula_sum 'C13 H13 N3 O5'
_chemical_formula_weight 291.26
_chemical_name_systematic
; 
 ? 
;
_space_group_IT_number 2
_symmetry_cell_setting triclinic
_symmetry_space_group_name_Hall '-P 1'
_symmetry_space_group_name_H-M 'P -1'
_atom_sites_solution_hydrogens geom
_atom_sites_solution_primary direct
_atom_sites_solution_secondary difmap
_audit_creation_method SHELXL-97
_cell_angle_alpha 88.959(7)
_cell_angle_beta 87.126(8)
_cell_angle_gamma 66.359(8)
_cell_formula_units_Z 4
_cell_length_a 7.424(7)
_cell_length_b 7.628(7)
_cell_length_c 25.70(2)
_cell_measurement_temperature 100(2)
_cell_volume 1332(2)
_computing_cell_refinement 'Bruker Apex II'
_computing_data_collection 'Bruker Apex II'
_computing_data_reduction SAINT
_computing_molecular_graphics 'Mercury 2.3'
_computing_publication_material Shelxl-97
_computing_structure_refinement 'SHELXL-97 (Sheldrick, 1997)'
_computing_structure_solution 'SHELXS-97 (Sheldrick, 1990)'
_diffrn_ambient_temperature 100(2)
_diffrn_detector_area_resol_mean 3
_diffrn_measured_fraction_theta_full 0.965
_diffrn_measured_fraction_theta_max 0.965
_diffrn_measurement_device_type 'Bruker Apex II'
_diffrn_measurement_method 'Omega scan'
_diffrn_radiation_monochromator graphite
_diffrn_radiation_source 'fine-focus sealed tube'
_diffrn_radiation_type MoK\a
_diffrn_radiation_wavelength 0.71073
_diffrn_reflns_av_R_equivalents 0.0256
_diffrn_reflns_av_sigmaI/netI 0.0306
_diffrn_reflns_limit_h_max 8
_diffrn_reflns_limit_h_min -8
_diffrn_reflns_limit_k_max 9
_diffrn_reflns_limit_k_min -9
_diffrn_reflns_limit_l_max 30
_diffrn_reflns_limit_l_min -30
_diffrn_reflns_number 11494
_diffrn_reflns_theta_full 25.00
_diffrn_reflns_theta_max 25.00
_diffrn_reflns_theta_min 7.67
_exptl_absorpt_coefficient_mu 0.114
_exptl_absorpt_correction_T_max 0.9865
_exptl_absorpt_correction_T_min 0.9645
_exptl_absorpt_correction_type multi-scan
_exptl_absorpt_process_details sadabs
_exptl_crystal_colour brown
_exptl_crystal_density_diffrn 1.453
_exptl_crystal_density_method 'not measured'
_exptl_crystal_description block
_exptl_crystal_F_000 608
_exptl_crystal_size_max 0.32
_exptl_crystal_size_mid 0.26
_exptl_crystal_size_min 0.12
_refine_diff_density_max 0.177
_refine_diff_density_min -0.143
_refine_diff_density_rms 0.028
_refine_ls_extinction_method none
_refine_ls_goodness_of_fit_ref 0.971
_refine_ls_hydrogen_treatment constr
_refine_ls_matrix_type full
_refine_ls_number_parameters 385
_refine_ls_number_reflns 4519
_refine_ls_number_restraints 0
_refine_ls_restrained_S_all 0.971
_refine_ls_R_factor_all 0.0580
_refine_ls_R_factor_gt 0.0395
_refine_ls_shift/su_max 0.000
_refine_ls_shift/su_mean 0.000
_refine_ls_structure_factor_coef Fsqd
_refine_ls_weighting_details 'calc w=1/[\s^2^(Fo^2^)+(0.0855P)^2^+0.0339P] where P=(Fo^2^+2Fc^2^)/3'
_refine_ls_weighting_scheme calc
_refine_ls_wR_factor_gt 0.1121
_refine_ls_wR_factor_ref 0.1283
_reflns_number_gt 3332
_reflns_number_total 4519
_reflns_threshold_expression >2sigma(I)
_cod_data_source_file cg300140w_si_002.cif
_cod_data_source_block y
_cod_original_sg_symbol_H-M P-1
_cod_database_code 4506053

loop_
_symmetry_equiv_pos_as_xyz
'x, y, z'
'-x, -y, -z'

loop_
_atom_site_label
_atom_site_type_symbol
_atom_site_fract_x
_atom_site_fract_y
_atom_site_fract_z
_atom_site_U_iso_or_equiv
_atom_site_adp_type
_atom_site_occupancy
_atom_site_symmetry_multiplicity
_atom_site_calc_flag
_atom_site_refinement_flags
O1 O 0.1215(2) 1.03293(17) 0.20602(5) 0.0616(4) Uani 1 1 d .
C2 C 0.0828(3) 0.8969(2) 0.22068(6) 0.0454(4) Uani 1 1 d .
N3 N 0.0357(2) 0.8700(2) 0.26951(5) 0.0566(4) Uani 1 1 d .
H3A H 0.0308 0.9501 0.2932 0.068 Uiso 1 1 calc R
H3B H 0.0100 0.7723 0.2776 0.068 Uiso 1 1 calc R
C4 C 0.0883(2) 0.7495(2) 0.18244(6) 0.0420(4) Uani 1 1 d .
C5 C 0.1341(3) 0.7669(3) 0.13055(6) 0.0519(4) Uani 1 1 d .
H5 H 0.1653 0.8691 0.1201 0.062 Uiso 1 1 calc R
N6 N 0.1352(3) 0.6422(2) 0.09495(6) 0.0574(4) Uani 1 1 d .
C7 C 0.0894(3) 0.5017(3) 0.11249(7) 0.0628(5) Uani 1 1 d .
H7 H 0.0841 0.4134 0.0888 0.075 Uiso 1 1 calc R
C8 C 0.0492(4) 0.4800(3) 0.16397(8) 0.0651(6) Uani 1 1 d .
H8 H 0.0215 0.3755 0.1742 0.078 Uiso 1 1 calc R
N9 N 0.0484(2) 0.6025(2) 0.19986(5) 0.0532(4) Uani 1 1 d .
O10 O 0.5531(2) 0.64003(19) 0.23619(5) 0.0660(4) Uani 1 1 d .
H10 H 0.5676 0.7168 0.2154 0.099 Uiso 1 1 calc R
C11 C 0.5064(3) 0.7168(3) 0.28151(6) 0.0494(4) Uani 1 1 d .
O12 O 0.4901(2) 0.88359(18) 0.29039(5) 0.0617(4) Uani 1 1 d .
C13 C 0.4688(2) 0.6021(2) 0.32392(6) 0.0447(4) Uani 1 1 d .
C14 C 0.5007(3) 0.4124(2) 0.31701(7) 0.0496(4) Uani 1 1 d .
H14 H 0.5469 0.3539 0.2848 0.060 Uiso 1 1 calc R
C15 C 0.4641(3) 0.3097(2) 0.35797(7) 0.0503(4) Uani 1 1 d .
H15 H 0.4855 0.1822 0.3531 0.060 Uiso 1 1 calc R
C16 C 0.3962(3) 0.3944(2) 0.40583(6) 0.0453(4) Uani 1 1 d .
O17 O 0.3616(2) 0.29032(17) 0.44519(5) 0.0619(4) Uani 1 1 d .
H17 H 0.3097 0.3602 0.4703 0.093 Uiso 1 1 calc R
C18 C 0.3607(2) 0.5880(2) 0.41242(6) 0.0441(4) Uani 1 1 d .
O19 O 0.2882(2) 0.65932(17) 0.46119(5) 0.0595(4) Uani 1 1 d .
C20 C 0.2479(3) 0.8542(3) 0.46955(8) 0.0641(5) Uani 1 1 d .
H20A H 0.3669 0.8745 0.4640 0.096 Uiso 1 1 calc R
H20B H 0.1968 0.8890 0.5047 0.096 Uiso 1 1 calc R
H20C H 0.1525 0.9316 0.4457 0.096 Uiso 1 1 calc R
C21 C 0.3967(2) 0.6897(2) 0.37201(6) 0.0446(4) Uani 1 1 d .
H21 H 0.3731 0.8178 0.3766 0.054 Uiso 1 1 calc R
O1' O 1.0094(2) 0.13733(16) 0.35424(5) 0.0594(4) Uani 1 1 d .
C2' C 0.9997(2) 0.2912(2) 0.33658(6) 0.0451(4) Uani 1 1 d .
N3' N 1.0462(3) 0.3182(2) 0.28784(6) 0.0595(4) Uani 1 1 d .
H3'1 H 1.0863 0.2243 0.2661 0.071 Uiso 1 1 calc R
H3'2 H 1.0363 0.4296 0.2777 0.071 Uiso 1 1 calc R
C4' C 0.9283(2) 0.4649(2) 0.37088(6) 0.0406(4) Uani 1 1 d .
C5' C 0.8703(3) 0.4535(3) 0.42230(7) 0.0514(4) Uani 1 1 d .
H5' H 0.8806 0.3355 0.4354 0.062 Uiso 1 1 calc R
N6' N 0.8002(2) 0.6048(2) 0.45364(6) 0.0571(4) Uani 1 1 d .
C7' C 0.7911(3) 0.7667(3) 0.43247(8) 0.0599(5) Uani 1 1 d .
H7' H 0.7419 0.8767 0.4529 0.072 Uiso 1 1 calc R
C8' C 0.8507(3) 0.7805(3) 0.38176(8) 0.0563(5) Uani 1 1 d .
H8' H 0.8427 0.8983 0.3691 0.068 Uiso 1 1 calc R
N9' N 0.9196(2) 0.62977(19) 0.35035(5) 0.0467(4) Uani 1 1 d .
O10' O 0.4604(3) 0.8993(2) 0.78393(5) 0.0712(4) Uani 1 1 d .
H10' H 0.4805 0.9743 0.7636 0.107 Uiso 1 1 calc R
C11' C 0.4167(3) 0.9740(2) 0.82936(7) 0.0480(4) Uani 1 1 d .
O12' O 0.4020(2) 1.14031(18) 0.83850(5) 0.0651(4) Uani 1 1 d .
C13' C 0.3813(2) 0.8586(2) 0.87168(6) 0.0457(4) Uani 1 1 d .
C14' C 0.3924(3) 0.6757(3) 0.86265(7) 0.0521(4) Uani 1 1 d .
H14' H 0.4247 0.6232 0.8294 0.062 Uiso 1 1 calc R
C15' C 0.3553(3) 0.5719(3) 0.90314(7) 0.0525(4) Uani 1 1 d .
H15' H 0.3622 0.4496 0.8969 0.063 Uiso 1 1 calc R
C16' C 0.3084(3) 0.6470(2) 0.95262(6) 0.0467(4) Uani 1 1 d .
O17' O 0.2684(2) 0.54292(17) 0.99094(5) 0.0597(4) Uani 1 1 d .
H17' H 0.2404 0.6042 1.0182 0.089 Uiso 1 1 calc R
C18' C 0.2982(3) 0.8317(2) 0.96175(6) 0.0454(4) Uani 1 1 d .
O19' O 0.2517(2) 0.89181(18) 1.01232(5) 0.0639(4) Uani 1 1 d .
C20' C 0.2121(3) 1.0856(3) 1.02277(8) 0.0641(5) Uani 1 1 d .
H20D H 0.3278 1.1092 1.0143 0.096 Uiso 1 1 calc R
H20E H 0.1748 1.1122 1.0590 0.096 Uiso 1 1 calc R
H20F H 0.1066 1.1669 1.0020 0.096 Uiso 1 1 calc R
C21' C 0.3340(3) 0.9352(2) 0.92174(7) 0.0463(4) Uani 1 1 d .
H21' H 0.3267 1.0576 0.9280 0.056 Uiso 1 1 calc R

loop_
_atom_site_aniso_label
_atom_site_aniso_U_11
_atom_site_aniso_U_22
_atom_site_aniso_U_33
_atom_site_aniso_U_23
_atom_site_aniso_U_13
_atom_site_aniso_U_12
O1 0.1019(10) 0.0497(7) 0.0460(7) -0.0014(5) 0.0077(7) -0.0450(7)
C2 0.0597(10) 0.0398(9) 0.0396(9) 0.0026(7) 0.0004(7) -0.0233(8)
N3 0.0963(12) 0.0480(8) 0.0378(8) -0.0029(6) 0.0066(7) -0.0427(8)
C4 0.0510(9) 0.0384(8) 0.0390(9) 0.0035(7) -0.0011(7) -0.0208(7)
C5 0.0754(12) 0.0469(10) 0.0392(9) 0.0009(7) 0.0024(8) -0.0310(9)
N6 0.0820(11) 0.0532(9) 0.0394(8) -0.0041(7) 0.0041(7) -0.0300(8)
C7 0.0988(16) 0.0506(11) 0.0465(11) -0.0074(8) 0.0000(10) -0.0379(11)
C8 0.1096(17) 0.0516(11) 0.0499(11) -0.0029(8) 0.0003(10) -0.0493(11)
N9 0.0803(11) 0.0472(8) 0.0422(8) 0.0020(6) -0.0005(7) -0.0366(8)
O10 0.1035(11) 0.0595(8) 0.0380(7) -0.0066(6) 0.0150(7) -0.0375(8)
C11 0.0609(11) 0.0485(10) 0.0389(9) -0.0029(7) 0.0006(8) -0.0223(8)
O12 0.0966(10) 0.0534(8) 0.0430(7) -0.0019(6) 0.0027(6) -0.0391(7)
C13 0.0507(9) 0.0473(9) 0.0360(9) -0.0015(7) -0.0012(7) -0.0194(8)
C14 0.0628(11) 0.0472(10) 0.0372(9) -0.0078(7) 0.0017(7) -0.0204(8)
C15 0.0657(11) 0.0386(9) 0.0455(10) -0.0044(7) -0.0014(8) -0.0195(8)
C16 0.0531(10) 0.0434(9) 0.0391(9) 0.0012(7) -0.0022(7) -0.0190(8)
O17 0.0963(10) 0.0493(7) 0.0421(7) -0.0010(5) 0.0085(6) -0.0325(7)
C18 0.0509(9) 0.0461(9) 0.0345(8) -0.0048(7) 0.0004(7) -0.0185(8)
O19 0.0904(9) 0.0492(7) 0.0393(7) -0.0092(5) 0.0120(6) -0.0296(7)
C20 0.0855(14) 0.0524(11) 0.0521(11) -0.0176(8) 0.0165(10) -0.0268(10)
C21 0.0528(10) 0.0401(9) 0.0402(9) -0.0040(7) -0.0017(7) -0.0179(7)
O1' 0.0909(10) 0.0379(6) 0.0496(7) 0.0027(5) 0.0054(6) -0.0271(6)
C2' 0.0551(10) 0.0384(9) 0.0428(9) 0.0012(7) 0.0011(7) -0.0204(8)
N3' 0.1003(12) 0.0403(8) 0.0418(8) -0.0061(6) 0.0151(8) -0.0342(8)
C4' 0.0477(9) 0.0390(8) 0.0382(8) 0.0025(7) -0.0013(7) -0.0205(7)
C5' 0.0674(11) 0.0468(10) 0.0409(9) 0.0032(7) 0.0020(8) -0.0244(8)
N6' 0.0738(10) 0.0603(10) 0.0423(8) -0.0062(7) 0.0077(7) -0.0333(8)
C7' 0.0797(13) 0.0558(11) 0.0541(11) -0.0188(9) 0.0150(9) -0.0389(10)
C8' 0.0754(12) 0.0427(9) 0.0577(11) -0.0079(8) 0.0146(9) -0.0327(9)
N9' 0.0599(9) 0.0402(8) 0.0442(8) -0.0022(6) 0.0059(6) -0.0254(7)
O10' 0.1178(12) 0.0714(9) 0.0393(7) -0.0070(6) 0.0123(7) -0.0552(9)
C11' 0.0564(10) 0.0480(10) 0.0410(9) -0.0052(7) 0.0027(7) -0.0227(8)
O12' 0.0946(10) 0.0511(8) 0.0514(8) -0.0054(6) 0.0159(7) -0.0330(7)
C13' 0.0496(9) 0.0484(10) 0.0390(9) -0.0027(7) -0.0002(7) -0.0195(8)
C14' 0.0663(11) 0.0511(10) 0.0399(9) -0.0096(8) 0.0059(8) -0.0252(9)
C15' 0.0694(12) 0.0449(10) 0.0469(10) -0.0083(8) 0.0049(8) -0.0274(9)
C16' 0.0548(10) 0.0446(9) 0.0411(9) -0.0018(7) 0.0009(7) -0.0207(8)
O17' 0.0921(10) 0.0498(7) 0.0414(7) -0.0030(5) 0.0100(6) -0.0344(7)
C18' 0.0553(10) 0.0454(9) 0.0353(8) -0.0054(7) 0.0016(7) -0.0200(8)
O19' 0.1076(11) 0.0487(7) 0.0377(7) -0.0096(5) 0.0099(6) -0.0350(7)
C20' 0.0890(15) 0.0532(11) 0.0531(11) -0.0173(9) 0.0131(10) -0.0327(10)
C21' 0.0555(10) 0.0397(9) 0.0439(9) -0.0045(7) -0.0002(7) -0.0194(8)

loop_
_atom_type_symbol
_atom_type_description
_atom_type_scat_dispersion_real
_atom_type_scat_dispersion_imag
_atom_type_scat_source
C C 0.0033 0.0016 'International Tables Vol C Tables 4.2.6.8 and 6.1.1.4'
H H 0.0000 0.0000 'International Tables Vol C Tables 4.2.6.8 and 6.1.1.4'
N N 0.0061 0.0033 'International Tables Vol C Tables 4.2.6.8 and 6.1.1.4'
O O 0.0106 0.0060 'International Tables Vol C Tables 4.2.6.8 and 6.1.1.4'

loop_
_geom_angle_atom_site_label_1
_geom_angle_atom_site_label_2
_geom_angle_atom_site_label_3
_geom_angle
O1 C2 N3 123.88(15)
O1 C2 C4 120.14(15)
N3 C2 C4 115.98(15)
C2 N3 H3A 120.0
C2 N3 H3B 120.0
H3A N3 H3B 120.0
N9 C4 C5 121.52(15)
N9 C4 C2 118.48(15)
C5 C4 C2 120.01(15)
N6 C5 C4 122.06(16)
N6 C5 H5 119.0
C4 C5 H5 119.0
C7 N6 C5 115.67(16)
N6 C7 C8 122.76(17)
N6 C7 H7 118.6
C8 C7 H7 118.6
N9 C8 C7 122.21(18)
N9 C8 H8 118.9
C7 C8 H8 118.9
C8 N9 C4 115.73(16)
C11 O10 H10 109.5
O12 C11 O10 122.62(16)
O12 C11 C13 119.93(16)
O10 C11 C13 117.45(16)
C14 C13 C21 119.74(15)
C14 C13 C11 121.91(16)
C21 C13 C11 118.34(16)
C15 C14 C13 120.00(16)
C15 C14 H14 120.0
C13 C14 H14 120.0
C16 C15 C14 120.55(17)
C16 C15 H15 119.7
C14 C15 H15 119.7
O17 C16 C15 119.21(16)
O17 C16 C18 121.53(15)
C15 C16 C18 119.25(15)
C16 O17 H17 109.5
C21 C18 O19 125.32(16)
C21 C18 C16 120.27(15)
O19 C18 C16 114.41(14)
C18 O19 C20 116.52(14)
O19 C20 H20A 109.5
O19 C20 H20B 109.5
H20A C20 H20B 109.5
O19 C20 H20C 109.5
H20A C20 H20C 109.5
H20B C20 H20C 109.5
C18 C21 C13 120.18(17)
C18 C21 H21 119.9
C13 C21 H21 119.9
O1' C2' N3' 124.27(15)
O1' C2' C4' 120.11(15)
N3' C2' C4' 115.62(14)
C2' N3' H3'1 120.0
C2' N3' H3'2 120.0
H3'1 N3' H3'2 120.0
N9' C4' C5' 121.25(15)
N9' C4' C2' 118.47(15)
C5' C4' C2' 120.27(15)
N6' C5' C4' 122.35(16)
N6' C5' H5' 118.8
C4' C5' H5' 118.8
C7' N6' C5' 115.43(16)
N6' C7' C8' 123.13(17)
N6' C7' H7' 118.4
C8' C7' H7' 118.4
N9' C8' C7' 121.49(17)
N9' C8' H8' 119.3
C7' C8' H8' 119.3
C8' N9' C4' 116.34(15)
C11' O10' H10' 109.5
O12' C11' O10' 122.53(16)
O12' C11' C13' 119.87(16)
O10' C11' C13' 117.60(16)
C14' C13' C21' 119.55(16)
C14' C13' C11' 121.28(16)
C21' C13' C11' 119.16(16)
C15' C14' C13' 119.87(17)
C15' C14' H14' 120.1
C13' C14' H14' 120.1
C16' C15' C14' 120.78(17)
C16' C15' H15' 119.6
C14' C15' H15' 119.6
O17' C16' C15' 119.03(16)
O17' C16' C18' 121.66(15)
C15' C16' C18' 119.29(16)
C16' O17' H17' 109.5
C21' C18' O19' 125.40(16)
C21' C18' C16' 120.11(16)
O19' C18' C16' 114.49(15)
C18' O19' C20' 117.19(14)
O19' C20' H20D 109.5
O19' C20' H20E 109.5
H20D C20' H20E 109.5
O19' C20' H20F 109.5
H20D C20' H20F 109.5
H20E C20' H20F 109.5
C18' C21' C13' 120.39(17)
C18' C21' H21' 119.8
C13' C21' H21' 119.8

loop_
_geom_bond_atom_site_label_1
_geom_bond_atom_site_label_2
_geom_bond_distance
O1 C2 1.231(2)
C2 N3 1.320(2)
C2 C4 1.494(3)
N3 H3A 0.8600
N3 H3B 0.8600
C4 N9 1.334(2)
C4 C5 1.377(3)
C5 N6 1.329(2)
C5 H5 0.9300
N6 C7 1.314(3)
C7 C8 1.363(3)
C7 H7 0.9300
C8 N9 1.323(2)
C8 H8 0.9300
O10 C11 1.281(2)
O10 H10 0.8200
C11 O12 1.253(2)
C11 C13 1.470(3)
C13 C14 1.382(3)
C13 C21 1.392(2)
C14 C15 1.381(3)
C14 H14 0.9300
C15 C16 1.375(3)
C15 H15 0.9300
C16 O17 1.352(2)
C16 C18 1.404(3)
O17 H17 0.8200
C18 C21 1.364(3)
C18 O19 1.371(2)
O19 C20 1.412(3)
C20 H20A 0.9600
C20 H20B 0.9600
C20 H20C 0.9600
C21 H21 0.9300
O1' C2' 1.227(2)
C2' N3' 1.317(2)
C2' C4' 1.498(2)
N3' H3'1 0.8600
N3' H3'2 0.8600
C4' N9' 1.333(2)
C4' C5' 1.382(3)
C5' N6' 1.328(2)
C5' H5' 0.9300
N6' C7' 1.318(3)
C7' C8' 1.371(3)
C7' H7' 0.9300
C8' N9' 1.325(2)
C8' H8' 0.9300
O10' C11' 1.277(2)
O10' H10' 0.8200
C11' O12' 1.254(2)
C11' C13' 1.466(3)
C13' C14' 1.387(3)
C13' C21' 1.392(3)
C14' C15' 1.379(3)
C14' H14' 0.9300
C15' C16' 1.374(3)
C15' H15' 0.9300
C16' O17' 1.349(2)
C16' C18' 1.403(3)
O17' H17' 0.8200
C18' C21' 1.365(3)
C18' O19' 1.367(2)
O19' C20' 1.415(3)
C20' H20D 0.9600
C20' H20E 0.9600
C20' H20F 0.9600
C21' H21' 0.9300

loop_
_geom_hbond_atom_site_label_D
_geom_hbond_atom_site_label_H
_geom_hbond_atom_site_label_A
_geom_hbond_distance_DH
_geom_hbond_distance_HA
_geom_hbond_distance_DA
_geom_hbond_angle_DHA
_geom_hbond_site_symmetry_A
N3 H3A O1' 0.86 2.10 2.956(3) 176.3 1_465
N3 H3B N9' 0.86 2.35 3.061(3) 140.4 1_455
O10 H10 O12' 0.82 1.81 2.621(2) 170.6 2_676
O17 H17 N6' 0.82 2.06 2.799(3) 149.9 2_666
N3' H3'1 O1 0.86 2.08 2.922(3) 166.8 1_645
N3' H3'2 N9 0.86 2.39 3.109(3) 140.8 1_655
O10' H10' O12 0.82 1.80 2.613(2) 169.0 2_676
O17' H17' N6 0.82 2.07 2.811(3) 151.0 1_556
